data_7230847
loop_
_publ_author_name
'Ate\,s, \"Ozge Dilara'
'Zorlu, Yunus'
'Kanmazalp, Sibel Demir'
'Chumakov, Yurii'
'G\"urek, Ay\,se G\"ul'
'Ayhan, Mehmet Menaf'

_publ_section_title
;
 Halogen bonding driven crystal engineering of iodophthalonitrile
 derivatives
;
_journal_issue 27
_journal_name_full CrystEngComm
_journal_page_first 3858
_journal_paper_doi 10.1039/C8CE00594J
_journal_volume 20
_journal_year 2018
_chemical_formula_moiety 'C8 H2 I2 N2'
_chemical_formula_sum 'C8 H2 I2 N2'
_chemical_formula_weight 379.92
_chemical_name_common Phthalonitrile
_space_group_crystal_system monoclinic
_space_group_IT_number 14
_space_group_name_Hall '-P 2yn'
_space_group_name_H-M_alt 'P 1 21/n 1'
_symmetry_space_group_name_Hall '-P 2yn'
_symmetry_space_group_name_H-M 'P 1 21/n 1'
_atom_sites_solution_hydrogens geom
_audit_update_record
;
2017-11-30 deposited with the CCDC.
2018-06-07 downloaded from the CCDC.
;
_cell_angle_alpha 90
_cell_angle_beta 95.091(9)
_cell_angle_gamma 90
_cell_formula_units_Z 8
_cell_length_a 21.305(7)
_cell_length_b 4.1552(14)
_cell_length_c 21.526(7)
_cell_measurement_reflns_used 110
_cell_measurement_temperature 173.(2)
_cell_measurement_theta_max 22.1294
_cell_measurement_theta_min 1.9258
_cell_volume 1898.1(11)
_computing_cell_refinement 'APEX2 v2014.11-0 (Bruker AXS)'
_computing_data_collection 'Bruker Instrument Service v2013.12.0.0 (Bruker AXS)'
_computing_data_reduction 'SAINT V8.34A (Bruker AXS)'
_computing_molecular_graphics 'MERCURY (Macrae et al., 2006)'
_computing_publication_material 'PLATON V1.16 (Spek, 2009), SHELXTL V6.14 (Bruker AXS)'
_computing_structure_refinement 'SHELXL-2014/7 (Sheldrick, 2014)'
_computing_structure_solution 'SHELXTL V6.14 (Bruker AXS)'
_diffrn_ambient_temperature 173.(2)
_diffrn_detector_area_resol_mean 8.3333
_diffrn_measured_fraction_theta_full 0.982
_diffrn_measured_fraction_theta_max 0.982
_diffrn_measurement_device_type 'Bruker APEX II QUAZAR three-circle diffractometer'
_diffrn_measurement_method '\f and \w scans'
_diffrn_radiation_monochromator 'multilayer QUAZAR mirrors'
_diffrn_radiation_type MoK\a
_diffrn_radiation_wavelength 0.71073
_diffrn_reflns_av_R_equivalents 0.0887
_diffrn_reflns_av_unetI/netI 0.1247
_diffrn_reflns_limit_h_max 25
_diffrn_reflns_limit_h_min -25
_diffrn_reflns_limit_k_max 4
_diffrn_reflns_limit_k_min -4
_diffrn_reflns_limit_l_max 25
_diffrn_reflns_limit_l_min -23
_diffrn_reflns_number 8570
_diffrn_reflns_theta_full 25.00
_diffrn_reflns_theta_max 25.00
_diffrn_reflns_theta_min 2.93
_diffrn_source 'microfocus sealed tube'
_diffrn_source_type ImuS
_exptl_absorpt_coefficient_mu 6.572
_exptl_absorpt_correction_T_max 0.63
_exptl_absorpt_correction_T_min 0.22
_exptl_absorpt_correction_type multi-scan
_exptl_absorpt_process_details 'SADABS V2014/5 (Bruker AXS)'
_exptl_crystal_colour colourless
_exptl_crystal_density_diffrn 2.659
_exptl_crystal_density_method 'not measured'
_exptl_crystal_description needle
_exptl_crystal_F_000 1360
_exptl_crystal_size_max 0.580
_exptl_crystal_size_mid 0.096
_exptl_crystal_size_min 0.078
_refine_diff_density_max 2.201
_refine_diff_density_min -3.710
_refine_ls_extinction_method none
_refine_ls_goodness_of_fit_ref 0.982
_refine_ls_hydrogen_treatment constr
_refine_ls_matrix_type full
_refine_ls_number_parameters 217
_refine_ls_number_reflns 3260
_refine_ls_number_restraints 84
_refine_ls_restrained_S_all 0.976
_refine_ls_R_factor_all 0.0999
_refine_ls_R_factor_gt 0.0682
_refine_ls_shift/su_max 0.000
_refine_ls_shift/su_mean 0.000
_refine_ls_structure_factor_coef Fsqd
_refine_ls_weighting_details 'w=1/[\s^2^(Fo^2^)+(0.0873P)^2^] where P=(Fo^2^+2Fc^2^)/3'
_refine_ls_weighting_scheme calc
_refine_ls_wR_factor_gt 0.1604
_refine_ls_wR_factor_ref 0.1788
_reflns_number_gt 2214
_reflns_number_total 3260
_reflns_threshold_expression 'I > 2\s(I)'
_cod_data_source_file c8ce00594j2.cif
_cod_data_source_block I_CCDC3
_cod_depositor_comments 'Adding full bibliography for 7230844--7230847.cif.'
_cod_database_code 7230847

loop_
_space_group_symop_operation_xyz
'x, y, z'
'-x+1/2, y+1/2, -z+1/2'
'-x, -y, -z'
'x-1/2, -y-1/2, z-1/2'

loop_
_atom_site_type_symbol
_atom_site_label
_atom_site_fract_x
_atom_site_fract_y
_atom_site_fract_z
_atom_site_U_iso_or_equiv
_atom_site_adp_type
_atom_site_calc_flag
_atom_site_refinement_flags_adp
_atom_site_refinement_flags_posn
_atom_site_occupancy
C C1 0.3730(6) 0.665(4) 0.2077(7) 0.026(4) Uani d . . 1
C C2 0.4187(5) 0.604(3) 0.2592(6) 0.020(2) Uani d U . 1
C C3 0.4019(5) 0.459(3) 0.3129(6) 0.018(2) Uani d U . 1
C C4 0.4468(5) 0.408(3) 0.3623(6) 0.021(2) Uani d U . 1
C C5 0.5102(5) 0.501(4) 0.3571(6) 0.025(2) Uani d U . 1
H H5 0.5413 0.4647 0.3907 0.03 Uiso calc U R 1
C C6 0.5263(6) 0.642(3) 0.3029(6) 0.024(2) Uani d U . 1
H H6 0.5688 0.7048 0.2996 0.029 Uiso calc U R 1
C C7 0.4815(6) 0.696(3) 0.2528(6) 0.022(2) Uani d U . 1
C C8 0.4985(6) 0.862(4) 0.1980(7) 0.030(4) Uani d . . 1
C C9 0.3198(6) 0.991(3) 0.5798(5) 0.020(3) Uani d . . 1
C C10 0.2516(5) 1.013(3) 0.5825(6) 0.019(2) Uani d U . 1
C C11 0.2122(6) 0.881(3) 0.5348(6) 0.018(2) Uani d U . 1
C C12 0.1458(5) 0.923(3) 0.5389(6) 0.019(2) Uani d U . 1
C C13 0.1233(6) 1.069(3) 0.5912(6) 0.021(2) Uani d U . 1
H H13 0.0792 1.0848 0.5944 0.025 Uiso calc U R 1
C C14 0.1641(6) 1.189(3) 0.6372(6) 0.022(2) Uani d U . 1
H H14 0.1482 1.2919 0.6719 0.026 Uiso calc U R 1
C C15 0.2294(6) 1.162(3) 0.6343(6) 0.0214(19) Uani d U . 1
C C16 0.2733(7) 1.290(4) 0.6812(7) 0.028(2) Uani d U . 1
I I1 0.30805(4) 0.3214(2) 0.31817(4) 0.0236(3) Uani d . . 1
I I2 0.42670(4) 0.2033(2) 0.44677(4) 0.0272(3) Uani d . . 1
I I3 0.24948(4) 0.6735(2) 0.45913(4) 0.0252(3) Uani d . . 1
I I4 0.08091(4) 0.7374(2) 0.46909(5) 0.0288(3) Uani d . . 1
N N1 0.5128(5) 0.986(3) 0.1548(6) 0.040(4) Uani d . . 1
N N2 0.3362(6) 0.724(3) 0.1681(6) 0.034(3) Uani d . . 1
N N3 0.3724(5) 0.998(3) 0.5801(6) 0.037(3) Uani d . . 1
N N4 0.3083(6) 1.393(4) 0.7187(6) 0.047(3) Uani d U . 1

loop_
_atom_site_aniso_label
_atom_site_aniso_U_11
_atom_site_aniso_U_22
_atom_site_aniso_U_33
_atom_site_aniso_U_12
_atom_site_aniso_U_13
_atom_site_aniso_U_23
C1 0.017(7) 0.032(10) 0.031(8) 0.011(7) 0.012(7) 0.004(7)
C2 0.006(4) 0.027(5) 0.028(4) -0.001(4) 0.004(3) -0.002(4)
C3 0.006(4) 0.024(5) 0.025(4) -0.003(4) 0.003(3) -0.006(4)
C4 0.007(4) 0.028(5) 0.026(4) -0.003(4) -0.003(3) -0.002(4)
C5 0.009(4) 0.034(5) 0.031(4) -0.001(4) -0.004(4) -0.002(4)
C6 0.008(4) 0.033(5) 0.032(4) -0.003(4) 0.002(4) 0.002(4)
C7 0.008(4) 0.029(5) 0.030(4) -0.003(4) 0.002(4) 0.000(4)
C8 0.011(6) 0.035(10) 0.044(9) 0.000(7) 0.004(6) 0.009(8)
C9 0.020(7) 0.024(9) 0.015(6) -0.007(7) -0.004(5) 0.003(6)
C10 0.018(4) 0.016(5) 0.023(4) -0.005(4) 0.006(3) 0.005(4)
C11 0.018(4) 0.014(5) 0.021(4) -0.005(4) 0.003(3) 0.004(4)
C12 0.018(4) 0.012(4) 0.025(4) -0.003(4) 0.000(4) 0.002(4)
C13 0.020(4) 0.016(5) 0.026(4) -0.002(4) -0.001(4) 0.004(4)
C14 0.022(4) 0.020(5) 0.023(4) 0.000(4) 0.002(4) 0.001(4)
C15 0.021(4) 0.022(4) 0.021(4) -0.002(4) 0.003(3) 0.001(3)
C16 0.024(5) 0.032(6) 0.028(5) -0.004(5) 0.007(4) -0.004(4)
I1 0.0139(5) 0.0281(7) 0.0293(5) -0.0033(4) 0.0046(4) -0.0007(4)
I2 0.0250(5) 0.0288(7) 0.0278(6) 0.0016(4) 0.0016(4) 0.0076(4)
I3 0.0236(5) 0.0249(7) 0.0285(6) 0.0014(4) 0.0098(4) -0.0044(4)
I4 0.0166(5) 0.0289(7) 0.0406(6) -0.0029(4) 0.0007(4) -0.0035(4)
N1 0.031(7) 0.052(10) 0.040(8) -0.010(7) 0.010(6) 0.022(7)
N2 0.021(7) 0.036(9) 0.045(9) 0.003(6) 0.001(6) 0.005(7)
N3 0.016(6) 0.048(10) 0.045(8) -0.004(7) -0.001(5) 0.002(7)
N4 0.041(7) 0.062(8) 0.041(7) -0.009(7) 0.010(6) -0.022(6)

loop_
_atom_type_symbol
_atom_type_description
_atom_type_scat_dispersion_real
_atom_type_scat_dispersion_imag
_atom_type_scat_source
C C 0.0033 0.0016 'International Tables Vol C Tables 4.2.6.8 and 6.1.1.4'
H H 0.0000 0.0000 'International Tables Vol C Tables 4.2.6.8 and 6.1.1.4'
I I -0.4742 1.8119 'International Tables Vol C Tables 4.2.6.8 and 6.1.1.4'
N N 0.0061 0.0033 'International Tables Vol C Tables 4.2.6.8 and 6.1.1.4'

loop_
_geom_angle_atom_site_label_1
_geom_angle_atom_site_label_2
_geom_angle_atom_site_label_3
_geom_angle
N2 C1 C2 177.2(16)
C3 C2 C7 121.3(12)
C3 C2 C1 121.3(11)
C7 C2 C1 117.4(12)
C2 C3 C4 119.9(11)
C2 C3 I1 119.0(9)
C4 C3 I1 121.1(9)
C3 C4 C5 119.8(12)
C3 C4 I2 123.4(8)
C5 C4 I2 116.8(9)
C6 C5 C4 119.6(12)
C6 C5 H5 120.2
C4 C5 H5 120.2
C5 C6 C7 121.3(11)
C5 C6 H6 119.3
C7 C6 H6 119.3
C6 C7 C2 118.1(12)
C6 C7 C8 120.5(11)
C2 C7 C8 121.3(13)
N1 C8 C7 178.4(16)
N3 C9 C10 174.3(17)
C11 C10 C15 123.0(11)
C11 C10 C9 119.0(11)
C15 C10 C9 117.9(12)
C10 C11 C12 116.3(11)
C10 C11 I3 120.1(8)
C12 C11 I3 123.4(10)
C13 C12 C11 120.8(12)
C13 C12 I4 119.0(9)
C11 C12 I4 120.1(9)
C14 C13 C12 120.2(11)
C14 C13 H13 119.9
C12 C13 H13 119.9
C13 C14 C15 121.0(12)
C13 C14 H14 119.5
C15 C14 H14 119.5
C10 C15 C14 118.5(12)
C10 C15 C16 119.1(11)
C14 C15 C16 122.4(12)
N4 C16 C15 180.(2)

loop_
_geom_bond_atom_site_label_1
_geom_bond_atom_site_label_2
_geom_bond_distance
C1 N2 1.133(19)
C1 C2 1.43(2)
C2 C3 1.379(17)
C2 C7 1.412(16)
C3 C4 1.381(17)
C3 I1 2.092(11)
C4 C5 1.417(15)
C4 I2 2.087(13)
C5 C6 1.376(18)
C5 H5 0.95
C6 C7 1.393(19)
C6 H6 0.95
C7 C8 1.440(19)
C8 N1 1.128(17)
C9 N3 1.121(15)
C9 C10 1.462(15)
C10 C11 1.381(18)
C10 C15 1.393(17)
C11 C12 1.434(16)
C11 I3 2.064(12)
C12 C13 1.401(17)
C12 I4 2.097(13)
C13 C14 1.350(18)
C13 H13 0.95
C14 C15 1.404(17)
C14 H14 0.95
C15 C16 1.42(2)
C16 N4 1.132(18)

loop_
_geom_hbond_atom_site_label_D
_geom_hbond_atom_site_label_H
_geom_hbond_atom_site_label_A
_geom_hbond_site_symmetry_A
_geom_hbond_distance_DH
_geom_hbond_distance_HA
_geom_hbond_distance_DA
_geom_hbond_angle_DHA
C5 H5 N3 3_666 0.95 2.69 3.431(18) 134.9
C13 H13 N1 4_586 0.95 2.68 3.376(16) 130.3

loop_
_geom_torsion_atom_site_label_1
_geom_torsion_atom_site_label_2
_geom_torsion_atom_site_label_3
_geom_torsion_atom_site_label_4
_geom_torsion
C7 C2 C3 C4 2.(2)
C1 C2 C3 C4 -178.9(13)
C7 C2 C3 I1 -178.8(10)
C1 C2 C3 I1 0.7(18)
C2 C3 C4 C5 -1.(2)
I1 C3 C4 C5 179.2(10)
C2 C3 C4 I2 178.1(10)
I1 C3 C4 I2 -1.5(17)
C3 C4 C5 C6 0.(2)
I2 C4 C5 C6 -178.8(10)
C4 C5 C6 C7 0.(2)
C5 C6 C7 C2 1.(2)
C5 C6 C7 C8 176.4(13)
C3 C2 C7 C6 -1.(2)
C1 C2 C7 C6 179.2(13)
C3 C2 C7 C8 -177.0(13)
C1 C2 C7 C8 3.(2)
C15 C10 C11 C12 3.9(19)
C9 C10 C11 C12 -177.5(12)
C15 C10 C11 I3 178.9(10)
C9 C10 C11 I3 -2.6(17)
C10 C11 C12 C13 -4.5(19)
I3 C11 C12 C13 -179.3(9)
C10 C11 C12 I4 179.5(9)
I3 C11 C12 I4 4.8(15)
C11 C12 C13 C14 3.(2)
I4 C12 C13 C14 179.4(10)
C12 C13 C14 C15 -2.(2)
C11 C10 C15 C14 -2.(2)
C9 C10 C15 C14 179.3(13)
C11 C10 C15 C16 179.7(13)
C9 C10 C15 C16 1.1(19)
C13 C14 C15 C10 1.(2)
C13 C14 C15 C16 178.9(13)
